data_1576083
loop_
_publ_author_name
'Chakraborty, Soumi'
'Agyekum, Kianna'
'Kim, Dooyoung'
'Teets, Thomas S.'

_publ_section_title
;
 Ligand substituents modulate excited-state lifetime and energy-transfer
 reactivity in Cu(i) photosensitizers supported by salicylaldimine and
 isocyanide ligands.
;
_journal_issue 47
_journal_name_full 'Chemical science'
_journal_page_first 22527
_journal_page_last 22535
_journal_paper_doi 10.1039/d5sc07286g
_journal_volume 16
_journal_year 2025
_chemical_formula_sum 'C49 H57 Cu N2 O'
_chemical_formula_weight 753.50
_space_group_crystal_system monoclinic
_space_group_IT_number 14
_space_group_name_Hall '-P 2yn'
_space_group_name_H-M_alt 'P 1 21/n 1'
_atom_sites_solution_hydrogens geom
_audit_creation_method SHELXL-2018/3
_audit_update_record
;
2025-05-23 deposited with the CCDC.	2025-10-17 downloaded from the CCDC.
;
_cell_angle_alpha 90
_cell_angle_beta 100.426(4)
_cell_angle_gamma 90
_cell_formula_units_Z 4
_cell_length_a 11.7921(9)
_cell_length_b 13.6940(11)
_cell_length_c 26.008(2)
_cell_measurement_reflns_used 9849
_cell_measurement_temperature 150(2)
_cell_measurement_theta_max 68.11
_cell_measurement_theta_min 3.66
_cell_volume 4130.5(6)
_computing_cell_refinement 'Bruker SAINT'
_computing_data_collection 'Bruker APEX2'
_computing_data_reduction 'Bruker SAINT'
_computing_molecular_graphics 'Bruker SHELXTL'
_computing_publication_material 'Bruker SHELXTL'
_computing_structure_refinement 'SHELXL-2018/3 (Sheldrick, 2018)'
_computing_structure_solution 'SHELXT 2018/2 (Sheldrick, 2018)'
_diffrn_ambient_temperature 150(2)
_diffrn_measured_fraction_theta_full 0.998
_diffrn_measured_fraction_theta_max 0.995
_diffrn_measurement_device_type 'Bruker APEX-II CCD'
_diffrn_measurement_method '\f and \w scans'
_diffrn_radiation_type CuK\a
_diffrn_radiation_wavelength 1.54178
_diffrn_reflns_av_R_equivalents 0.0303
_diffrn_reflns_av_unetI/netI 0.0203
_diffrn_reflns_Laue_measured_fraction_full 0.998
_diffrn_reflns_Laue_measured_fraction_max 0.995
_diffrn_reflns_limit_h_max 11
_diffrn_reflns_limit_h_min -14
_diffrn_reflns_limit_k_max 16
_diffrn_reflns_limit_k_min -16
_diffrn_reflns_limit_l_max 31
_diffrn_reflns_limit_l_min -31
_diffrn_reflns_number 38976
_diffrn_reflns_point_group_measured_fraction_full 0.998
_diffrn_reflns_point_group_measured_fraction_max 0.995
_diffrn_reflns_theta_full 67.679
_diffrn_reflns_theta_max 68.194
_diffrn_reflns_theta_min 3.456
_exptl_absorpt_coefficient_mu 1.023
_exptl_absorpt_correction_T_max 0.7531
_exptl_absorpt_correction_T_min 0.6627
_exptl_absorpt_correction_type multi-scan
_exptl_absorpt_process_details sadabs
_exptl_crystal_colour yellow
_exptl_crystal_density_diffrn 1.212
_exptl_crystal_description needle
_exptl_crystal_F_000 1608
_exptl_crystal_size_max 0.370
_exptl_crystal_size_mid 0.140
_exptl_crystal_size_min 0.070
_refine_diff_density_max 0.363
_refine_diff_density_min -0.381
_refine_diff_density_rms 0.045
_refine_ls_extinction_method none
_refine_ls_goodness_of_fit_ref 1.031
_refine_ls_hydrogen_treatment constr
_refine_ls_matrix_type full
_refine_ls_number_parameters 479
_refine_ls_number_reflns 7523
_refine_ls_number_restraints 0
_refine_ls_restrained_S_all 1.031
_refine_ls_R_factor_all 0.0353
_refine_ls_R_factor_gt 0.0334
_refine_ls_shift/su_max 0.001
_refine_ls_shift/su_mean 0.000
_refine_ls_structure_factor_coef Fsqd
_refine_ls_weighting_details 'w=1/[\s^2^(Fo^2^)+(0.0500P)^2^+2.1051P] where P=(Fo^2^+2Fc^2^)/3'
_refine_ls_weighting_scheme calc
_refine_ls_wR_factor_gt 0.0929
_refine_ls_wR_factor_ref 0.0946
_reflns_Friedel_coverage 0.000
_reflns_number_gt 7049
_reflns_number_total 7523
_reflns_threshold_expression 'I > 2\s(I)'
_cod_data_source_file d5sc07286g9.cif
_cod_data_source_block Cu7
_cod_depositor_comments 'Adding full bibliography for 1576081--1576086.cif.'
_cod_original_cell_volume 4130.4(6)
_cod_original_sg_symbol_H-M 'P 21/n'
_cod_database_code 1576083
_shelx_shelxl_version_number 2018/3
_shelx_space_group_comment
; 
The symmetry employed for this shelxl refinement is uniquely defined 
by the following loop, which should always be used as a source of 
symmetry information in preference to the above space-group names. 
They are only intended as comments. 
;
_shelx_estimated_absorpt_t_min 0.703
_shelx_estimated_absorpt_t_max 0.932

loop_
_space_group_symop_operation_xyz
'x, y, z'
'-x+1/2, y+1/2, -z+1/2'
'-x, -y, -z'
'x-1/2, -y-1/2, z-1/2'

loop_
_atom_site_label
_atom_site_type_symbol
_atom_site_fract_x
_atom_site_fract_y
_atom_site_fract_z
_atom_site_U_iso_or_equiv
_atom_site_adp_type
_atom_site_occupancy
_atom_site_site_symmetry_order
_atom_site_calc_flag
_atom_site_refinement_flags_posn
_atom_site_refinement_flags_adp
_atom_site_refinement_flags_occupancy
_atom_site_disorder_assembly
_atom_site_disorder_group
O1 O 0.24173(9) 0.25563(8) 0.56301(4) 0.0287(2) Uani 1 1 d . . . . .
Cu1 Cu 0.20235(2) 0.31364(2) 0.49436(2) 0.02550(8) Uani 1 1 d . . . . .
N1 N 0.03657(10) 0.33490(9) 0.49627(5) 0.0222(2) Uani 1 1 d . . . . .
N2 N 0.35354(10) 0.32166(9) 0.41451(5) 0.0215(2) Uani 1 1 d . . . . .
C1 C -0.01078(13) 0.28896(11) 0.53058(6) 0.0261(3) Uani 1 1 d . . . . .
H1A H -0.092337 0.293496 0.526299 0.031 Uiso 1 1 calc R U . . .
C11 C -0.03481(12) 0.39560(10) 0.45865(5) 0.0222(3) Uani 1 1 d . . . . .
C12 C 0.00657(15) 0.42337(13) 0.41416(6) 0.0349(4) Uani 1 1 d . . . . .
H12A H 0.080544 0.401731 0.409444 0.042 Uiso 1 1 calc R U . . .
C13 C -0.05832(16) 0.48219(13) 0.37649(6) 0.0369(4) Uani 1 1 d . . . . .
H13A H -0.028052 0.499541 0.346282 0.044 Uiso 1 1 calc R U . . .
C14 C -0.16570(14) 0.51611(11) 0.38180(6) 0.0282(3) Uani 1 1 d . . . . .
C15 C -0.20576(13) 0.49028(12) 0.42700(6) 0.0310(3) Uani 1 1 d . . . . .
H15A H -0.278943 0.513437 0.431985 0.037 Uiso 1 1 calc R U . . .
C16 C -0.14183(13) 0.43166(11) 0.46499(6) 0.0277(3) Uani 1 1 d . . . . .
H16A H -0.171263 0.415920 0.495641 0.033 Uiso 1 1 calc R U . . .
C17 C -0.23705(16) 0.57756(13) 0.33978(7) 0.0372(4) Uani 1 1 d . . . . .
H17A H -0.186409 0.621715 0.324715 0.056 Uiso 1 1 calc R U . . .
H17B H -0.292868 0.615911 0.355010 0.056 Uiso 1 1 calc R U . . .
H17C H -0.278204 0.534949 0.312324 0.056 Uiso 1 1 calc R U . . .
C21 C 0.16763(13) 0.22019(10) 0.58884(5) 0.0242(3) Uani 1 1 d . . . . .
C22 C 0.20781(15) 0.16459(12) 0.63478(6) 0.0310(3) Uani 1 1 d . . . . .
H22A H 0.288536 0.157050 0.646167 0.037 Uiso 1 1 calc R U . . .
C23 C 0.13440(16) 0.12171(13) 0.66305(6) 0.0378(4) Uani 1 1 d . . . . .
H23A H 0.164920 0.084591 0.693248 0.045 Uiso 1 1 calc R U . . .
C24 C 0.01515(17) 0.13165(15) 0.64818(7) 0.0437(4) Uani 1 1 d . . . . .
H24A H -0.035694 0.101010 0.667674 0.052 Uiso 1 1 calc R U . . .
C25 C -0.02712(16) 0.18666(13) 0.60479(7) 0.0374(4) Uani 1 1 d . . . . .
H25A H -0.108193 0.194490 0.594942 0.045 Uiso 1 1 calc R U . . .
C26 C 0.04542(13) 0.23202(11) 0.57427(6) 0.0258(3) Uani 1 1 d . . . . .
C31 C 0.58899(11) 0.26662(10) 0.44743(5) 0.0204(3) Uani 1 1 d . . . . .
C32 C 0.63506(12) 0.17288(11) 0.44954(5) 0.0230(3) Uani 1 1 d . . . . .
H32A H 0.641776 0.140446 0.417936 0.028 Uiso 1 1 calc R U . . .
C33 C 0.67160(12) 0.12558(11) 0.49719(6) 0.0238(3) Uani 1 1 d . . . . .
C34 C 0.66292(12) 0.17658(11) 0.54279(6) 0.0231(3) Uani 1 1 d . . . . .
H34A H 0.686166 0.145095 0.575551 0.028 Uiso 1 1 calc R U . . .
C35 C 0.62116(11) 0.27257(11) 0.54204(5) 0.0218(3) Uani 1 1 d . . . . .
C36 C 0.58349(12) 0.31625(10) 0.49364(6) 0.0219(3) Uani 1 1 d . . . . .
H36A H 0.553613 0.380820 0.492116 0.026 Uiso 1 1 calc R U . . .
C40 C 0.29625(12) 0.32106(11) 0.44629(6) 0.0252(3) Uani 1 1 d . . . . .
C41 C 0.42735(12) 0.32977(10) 0.37824(5) 0.0193(3) Uani 1 1 d . . . . .
C42 C 0.54477(12) 0.30921(10) 0.39495(5) 0.0207(3) Uani 1 1 d . . . . .
C43 C 0.61825(12) 0.32330(11) 0.35926(6) 0.0243(3) Uani 1 1 d . . . . .
H43A H 0.698076 0.309172 0.369243 0.029 Uiso 1 1 calc R U . . .
C44 C 0.57619(13) 0.35769(11) 0.30937(6) 0.0263(3) Uani 1 1 d . . . . .
H44A H 0.627890 0.369883 0.286013 0.032 Uiso 1 1 calc R U . . .
C45 C 0.45926(12) 0.37445(10) 0.29328(5) 0.0233(3) Uani 1 1 d . . . . .
H45A H 0.431756 0.397660 0.258855 0.028 Uiso 1 1 calc R U . . .
C46 C 0.38123(12) 0.35782(10) 0.32675(5) 0.0197(3) Uani 1 1 d . . . . .
C51 C 0.25504(12) 0.36417(10) 0.30636(5) 0.0204(3) Uani 1 1 d . . . . .
C52 C 0.18176(12) 0.28810(10) 0.31459(5) 0.0214(3) Uani 1 1 d . . . . .
H52A H 0.212294 0.233583 0.335122 0.026 Uiso 1 1 calc R U . . .
C53 C 0.06445(12) 0.29059(10) 0.29323(5) 0.0214(3) Uani 1 1 d . . . . .
C54 C 0.02247(12) 0.37200(10) 0.26323(5) 0.0227(3) Uani 1 1 d . . . . .
H54A H -0.057197 0.374576 0.248300 0.027 Uiso 1 1 calc R U . . .
C55 C 0.09320(12) 0.44948(10) 0.25442(5) 0.0217(3) Uani 1 1 d . . . . .
C56 C 0.21042(12) 0.44394(10) 0.27620(5) 0.0215(3) Uani 1 1 d . . . . .
H56A H 0.260453 0.495488 0.270315 0.026 Uiso 1 1 calc R U . . .
C331 C 0.7413(2) -0.02468(14) 0.55164(7) 0.0550(6) Uani 1 1 d . . . . .
H33A H 0.770974 -0.091128 0.549607 0.082 Uiso 1 1 calc R U . . .
H33B H 0.798129 0.014746 0.574901 0.082 Uiso 1 1 calc R U . . .
H33C H 0.669207 -0.026872 0.565387 0.082 Uiso 1 1 calc R U . . .
C332 C 0.83179(15) 0.02336(14) 0.47567(8) 0.0462(5) Uani 1 1 d . . . . .
H33D H 0.817786 0.052529 0.440679 0.069 Uiso 1 1 calc R U . . .
H33E H 0.888953 0.062446 0.498977 0.069 Uiso 1 1 calc R U . . .
H33F H 0.860841 -0.043331 0.473710 0.069 Uiso 1 1 calc R U . . .
C333 C 0.63081(15) -0.04429(12) 0.46189(7) 0.0358(4) Uani 1 1 d . . . . .
H33G H 0.614424 -0.016882 0.426509 0.054 Uiso 1 1 calc R U . . .
H33H H 0.662709 -0.110151 0.460653 0.054 Uiso 1 1 calc R U . . .
H33I H 0.559359 -0.047415 0.476073 0.054 Uiso 1 1 calc R U . . .
C334 C 0.71854(14) 0.02093(12) 0.49705(6) 0.0311(3) Uani 1 1 d . . . . .
C351 C 0.6398(2) 0.26579(15) 0.64120(7) 0.0468(5) Uani 1 1 d . . . . .
H35A H 0.712575 0.230124 0.643266 0.070 Uiso 1 1 calc R U . . .
H35B H 0.643350 0.306588 0.672407 0.070 Uiso 1 1 calc R U . . .
H35C H 0.576109 0.219191 0.639148 0.070 Uiso 1 1 calc R U . . .
C352 C 0.50666(15) 0.38583(15) 0.58962(7) 0.0422(4) Uani 1 1 d . . . . .
H35D H 0.493612 0.427479 0.558463 0.063 Uiso 1 1 calc R U . . .
H35E H 0.443156 0.339026 0.587654 0.063 Uiso 1 1 calc R U . . .
H35F H 0.510397 0.426423 0.620914 0.063 Uiso 1 1 calc R U . . .
C353 C 0.71920(15) 0.40603(14) 0.59845(7) 0.0404(4) Uani 1 1 d . . . . .
H35G H 0.792942 0.371981 0.600350 0.061 Uiso 1 1 calc R U . . .
H35H H 0.707048 0.450120 0.568271 0.061 Uiso 1 1 calc R U . . .
H35I H 0.720334 0.443870 0.630520 0.061 Uiso 1 1 calc R U . . .
C354 C 0.62032(13) 0.33053(11) 0.59247(6) 0.0271(3) Uani 1 1 d . . . . .
C531 C 0.00855(19) 0.17166(15) 0.35873(7) 0.0485(5) Uani 1 1 d . . . . .
H53A H 0.090177 0.154842 0.369484 0.073 Uiso 1 1 calc R U . . .
H53B H -0.011189 0.224937 0.380686 0.073 Uiso 1 1 calc R U . . .
H53C H -0.039018 0.114431 0.362694 0.073 Uiso 1 1 calc R U . . .
C532 C -0.14169(14) 0.22972(14) 0.28610(9) 0.0463(5) Uani 1 1 d . . . . .
H53D H -0.158021 0.250754 0.249490 0.069 Uiso 1 1 calc R U . . .
H53E H -0.188407 0.172159 0.290473 0.069 Uiso 1 1 calc R U . . .
H53F H -0.160577 0.282665 0.308464 0.069 Uiso 1 1 calc R U . . .
C533 C 0.01165(17) 0.11883(13) 0.26734(8) 0.0429(4) Uani 1 1 d . . . . .
H53G H -0.002509 0.139124 0.230604 0.064 Uiso 1 1 calc R U . . .
H53H H 0.092425 0.099066 0.277755 0.064 Uiso 1 1 calc R U . . .
H53I H -0.038646 0.063666 0.271776 0.064 Uiso 1 1 calc R U . . .
C534 C -0.01381(13) 0.20409(11) 0.30152(6) 0.0253(3) Uani 1 1 d . . . . .
C551 C 0.08023(19) 0.63150(12) 0.25690(8) 0.0487(5) Uani 1 1 d . . . . .
H55A H 0.164021 0.633711 0.268521 0.073 Uiso 1 1 calc R U . . .
H55B H 0.054909 0.690143 0.236415 0.073 Uiso 1 1 calc R U . . .
H55C H 0.042349 0.628765 0.287448 0.073 Uiso 1 1 calc R U . . .
C552 C 0.10306(16) 0.54682(15) 0.17387(7) 0.0420(4) Uani 1 1 d . . . . .
H55D H 0.187217 0.547697 0.184125 0.063 Uiso 1 1 calc R U . . .
H55E H 0.079693 0.490013 0.151536 0.063 Uiso 1 1 calc R U . . .
H55F H 0.077340 0.606695 0.154600 0.063 Uiso 1 1 calc R U . . .
C553 C -0.08302(14) 0.53939(13) 0.20557(7) 0.0355(4) Uani 1 1 d . . . . .
H55G H -0.105513 0.481722 0.183800 0.053 Uiso 1 1 calc R U . . .
H55H H -0.120033 0.537151 0.236391 0.053 Uiso 1 1 calc R U . . .
H55I H -0.107474 0.598529 0.185359 0.053 Uiso 1 1 calc R U . . .
C554 C 0.04804(13) 0.54062(11) 0.22301(6) 0.0284(3) Uani 1 1 d . . . . .

loop_
_atom_site_aniso_label
_atom_site_aniso_U_11
_atom_site_aniso_U_22
_atom_site_aniso_U_33
_atom_site_aniso_U_23
_atom_site_aniso_U_13
_atom_site_aniso_U_12
O1 0.0244(5) 0.0322(6) 0.0303(5) 0.0077(4) 0.0072(4) 0.0048(4)
Cu1 0.02225(13) 0.02965(14) 0.02666(13) 0.00487(8) 0.00993(9) 0.00340(8)
N1 0.0218(6) 0.0232(6) 0.0220(6) 0.0002(5) 0.0052(5) 0.0027(5)
N2 0.0194(6) 0.0237(6) 0.0213(6) 0.0029(5) 0.0036(5) 0.0020(5)
C1 0.0215(7) 0.0285(7) 0.0295(7) 0.0008(6) 0.0080(6) 0.0025(6)
C11 0.0225(7) 0.0211(7) 0.0226(7) -0.0014(5) 0.0025(5) 0.0006(5)
C12 0.0330(8) 0.0414(9) 0.0328(8) 0.0103(7) 0.0130(7) 0.0138(7)
C13 0.0454(10) 0.0398(9) 0.0277(8) 0.0081(7) 0.0123(7) 0.0110(8)
C14 0.0337(8) 0.0216(7) 0.0262(7) -0.0035(6) -0.0027(6) 0.0023(6)
C15 0.0238(7) 0.0330(8) 0.0352(8) -0.0006(7) 0.0030(6) 0.0058(6)
C16 0.0250(7) 0.0311(8) 0.0278(7) 0.0014(6) 0.0066(6) 0.0032(6)
C17 0.0436(9) 0.0317(8) 0.0317(8) 0.0002(7) -0.0057(7) 0.0070(7)
C21 0.0304(8) 0.0203(7) 0.0226(7) -0.0020(5) 0.0062(6) 0.0033(6)
C22 0.0370(9) 0.0294(8) 0.0260(7) 0.0017(6) 0.0042(6) 0.0061(7)
C23 0.0533(11) 0.0354(9) 0.0255(8) 0.0077(7) 0.0094(7) 0.0067(8)
C24 0.0503(11) 0.0493(11) 0.0361(9) 0.0148(8) 0.0200(8) 0.0006(9)
C25 0.0340(9) 0.0439(10) 0.0370(9) 0.0102(7) 0.0135(7) 0.0030(7)
C26 0.0286(8) 0.0258(7) 0.0245(7) 0.0005(6) 0.0092(6) 0.0025(6)
C31 0.0156(6) 0.0239(7) 0.0215(7) -0.0005(5) 0.0024(5) 0.0005(5)
C32 0.0221(7) 0.0254(7) 0.0210(7) -0.0055(5) 0.0023(5) 0.0033(6)
C33 0.0211(7) 0.0241(7) 0.0245(7) -0.0030(6) 0.0001(5) 0.0047(6)
C34 0.0209(7) 0.0259(7) 0.0211(7) -0.0003(5) 0.0002(5) 0.0026(5)
C35 0.0177(6) 0.0253(7) 0.0223(7) -0.0045(6) 0.0037(5) -0.0005(5)
C36 0.0202(7) 0.0209(7) 0.0247(7) -0.0023(5) 0.0039(5) 0.0024(5)
C40 0.0204(7) 0.0285(8) 0.0259(7) 0.0052(6) 0.0017(6) 0.0044(6)
C41 0.0206(7) 0.0174(6) 0.0207(6) 0.0000(5) 0.0058(5) -0.0003(5)
C42 0.0218(7) 0.0190(7) 0.0211(7) -0.0023(5) 0.0032(5) 0.0000(5)
C43 0.0201(7) 0.0271(7) 0.0264(7) -0.0020(6) 0.0057(6) -0.0004(6)
C44 0.0259(7) 0.0291(8) 0.0258(7) -0.0005(6) 0.0100(6) -0.0034(6)
C45 0.0272(7) 0.0221(7) 0.0206(6) 0.0015(5) 0.0040(5) -0.0022(6)
C46 0.0224(7) 0.0151(6) 0.0213(6) -0.0006(5) 0.0030(5) -0.0004(5)
C51 0.0229(7) 0.0200(7) 0.0178(6) -0.0013(5) 0.0027(5) 0.0003(5)
C52 0.0239(7) 0.0182(6) 0.0215(6) 0.0026(5) 0.0027(5) 0.0020(5)
C53 0.0238(7) 0.0201(7) 0.0204(6) -0.0003(5) 0.0045(5) -0.0007(6)
C54 0.0219(7) 0.0241(7) 0.0207(6) 0.0001(5) 0.0003(5) 0.0002(6)
C55 0.0266(7) 0.0196(7) 0.0176(6) 0.0011(5) 0.0004(5) 0.0012(6)
C56 0.0255(7) 0.0189(6) 0.0193(6) 0.0010(5) 0.0020(5) -0.0032(5)
C331 0.0898(16) 0.0322(10) 0.0366(10) 0.0007(8) -0.0054(10) 0.0248(10)
C332 0.0314(9) 0.0393(10) 0.0661(12) -0.0153(9) 0.0040(8) 0.0128(8)
C333 0.0382(9) 0.0260(8) 0.0422(9) -0.0068(7) 0.0044(7) 0.0059(7)
C334 0.0354(8) 0.0267(8) 0.0285(8) -0.0034(6) -0.0013(6) 0.0107(7)
C351 0.0701(13) 0.0466(11) 0.0262(8) -0.0041(8) 0.0155(8) 0.0066(10)
C352 0.0346(9) 0.0548(11) 0.0378(9) -0.0184(8) 0.0084(7) 0.0106(8)
C353 0.0383(9) 0.0467(10) 0.0366(9) -0.0194(8) 0.0077(7) -0.0075(8)
C354 0.0291(8) 0.0304(8) 0.0217(7) -0.0063(6) 0.0043(6) 0.0033(6)
C531 0.0591(12) 0.0501(11) 0.0337(9) 0.0140(8) 0.0015(8) -0.0253(9)
C532 0.0247(8) 0.0413(10) 0.0735(13) 0.0163(9) 0.0106(8) -0.0038(7)
C533 0.0453(10) 0.0292(9) 0.0575(11) -0.0102(8) 0.0187(8) -0.0145(8)
C534 0.0234(7) 0.0244(7) 0.0279(7) 0.0035(6) 0.0041(6) -0.0030(6)
C551 0.0613(12) 0.0210(8) 0.0534(11) 0.0033(8) -0.0172(9) 0.0052(8)
C552 0.0384(9) 0.0501(11) 0.0358(9) 0.0220(8) 0.0017(7) -0.0014(8)
C553 0.0318(8) 0.0324(8) 0.0388(9) 0.0119(7) -0.0032(7) 0.0061(7)
C554 0.0312(8) 0.0225(7) 0.0278(7) 0.0071(6) -0.0042(6) 0.0001(6)

loop_
_atom_type_symbol
_atom_type_description
_atom_type_scat_dispersion_real
_atom_type_scat_dispersion_imag
_atom_type_scat_source
C C 0.0181 0.0091 'International Tables Vol C Tables 4.2.6.8 and 6.1.1.4'
H H 0.0000 0.0000 'International Tables Vol C Tables 4.2.6.8 and 6.1.1.4'
N N 0.0311 0.0180 'International Tables Vol C Tables 4.2.6.8 and 6.1.1.4'
O O 0.0492 0.0322 'International Tables Vol C Tables 4.2.6.8 and 6.1.1.4'
Cu Cu -1.9646 0.5888 'International Tables Vol C Tables 4.2.6.8 and 6.1.1.4'

loop_
_geom_angle_atom_site_label_1
_geom_angle_atom_site_label_2
_geom_angle_atom_site_label_3
_geom_angle
_geom_angle_site_symmetry_1
_geom_angle_site_symmetry_3
_geom_angle_publ_flag
C21 O1 Cu1 124.32(9) . . ?
C40 Cu1 O1 125.76(5) . . ?
C40 Cu1 N1 137.24(6) . . ?
O1 Cu1 N1 96.33(5) . . ?
C1 N1 C11 118.52(12) . . ?
C1 N1 Cu1 119.60(10) . . ?
C11 N1 Cu1 121.78(9) . . ?
C40 N2 C41 174.96(15) . . ?
N1 C1 C26 127.77(14) . . ?
C12 C11 C16 117.69(14) . . ?
C12 C11 N1 118.41(13) . . ?
C16 C11 N1 123.86(13) . . ?
C13 C12 C11 121.06(15) . . ?
C14 C13 C12 121.61(15) . . ?
C13 C14 C15 117.25(14) . . ?
C13 C14 C17 121.13(15) . . ?
C15 C14 C17 121.61(15) . . ?
C16 C15 C14 121.75(14) . . ?
C15 C16 C11 120.59(14) . . ?
O1 C21 C22 118.98(14) . . ?
O1 C21 C26 124.35(13) . . ?
C22 C21 C26 116.67(14) . . ?
C23 C22 C21 122.32(16) . . ?
C22 C23 C24 120.92(15) . . ?
C25 C24 C23 118.60(16) . . ?
C24 C25 C26 122.45(17) . . ?
C25 C26 C21 119.00(14) . . ?
C25 C26 C1 116.33(14) . . ?
C21 C26 C1 124.66(13) . . ?
C32 C31 C36 119.69(13) . . ?
C32 C31 C42 117.83(12) . . ?
C36 C31 C42 122.46(13) . . ?
C31 C32 C33 121.25(13) . . ?
C32 C33 C34 117.64(13) . . ?
C32 C33 C334 118.97(13) . . ?
C34 C33 C334 123.39(13) . . ?
C33 C34 C35 122.45(13) . . ?
C36 C35 C34 117.99(13) . . ?
C36 C35 C354 120.02(13) . . ?
C34 C35 C354 121.96(13) . . ?
C35 C36 C31 120.91(13) . . ?
N2 C40 Cu1 176.62(14) . . ?
N2 C41 C42 118.35(12) . . ?
N2 C41 C46 118.93(12) . . ?
C42 C41 C46 122.71(12) . . ?
C43 C42 C41 117.63(13) . . ?
C43 C42 C31 120.55(13) . . ?
C41 C42 C31 121.66(12) . . ?
C44 C43 C42 120.73(13) . . ?
C43 C44 C45 120.48(13) . . ?
C44 C45 C46 121.14(13) . . ?
C45 C46 C41 117.02(12) . . ?
C45 C46 C51 119.85(12) . . ?
C41 C46 C51 123.02(12) . . ?
C56 C51 C52 119.43(13) . . ?
C56 C51 C46 119.88(12) . . ?
C52 C51 C46 120.58(12) . . ?
C51 C52 C53 121.20(13) . . ?
C52 C53 C54 117.85(13) . . ?
C52 C53 C534 120.10(12) . . ?
C54 C53 C534 122.03(13) . . ?
C55 C54 C53 122.43(13) . . ?
C54 C55 C56 117.99(12) . . ?
C54 C55 C554 123.14(13) . . ?
C56 C55 C554 118.86(13) . . ?
C51 C56 C55 121.09(13) . . ?
C331 C334 C33 112.42(13) . . ?
C331 C334 C333 107.52(15) . . ?
C33 C334 C333 109.84(12) . . ?
C331 C334 C332 109.09(16) . . ?
C33 C334 C332 108.51(14) . . ?
C333 C334 C332 109.42(13) . . ?
C352 C354 C351 109.04(14) . . ?
C352 C354 C35 110.84(12) . . ?
C351 C354 C35 112.65(13) . . ?
C352 C354 C353 108.20(14) . . ?
C351 C354 C353 107.86(14) . . ?
C35 C354 C353 108.10(12) . . ?
C531 C534 C532 108.06(15) . . ?
C531 C534 C533 109.04(15) . . ?
C532 C534 C533 108.10(15) . . ?
C531 C534 C53 110.94(12) . . ?
C532 C534 C53 111.97(13) . . ?
C533 C534 C53 108.66(12) . . ?
C553 C554 C551 108.13(14) . . ?
C553 C554 C55 112.57(13) . . ?
C551 C554 C55 109.18(12) . . ?
C553 C554 C552 108.05(13) . . ?
C551 C554 C552 109.61(15) . . ?
C55 C554 C552 109.26(13) . . ?

loop_
_geom_bond_atom_site_label_1
_geom_bond_atom_site_label_2
_geom_bond_distance
_geom_bond_site_symmetry_2
_geom_bond_publ_flag
O1 C21 1.2894(18) . ?
O1 Cu1 1.9323(11) . ?
Cu1 C40 1.8167(15) . ?
Cu1 N1 1.9859(12) . ?
N1 C1 1.2977(19) . ?
N1 C11 1.4348(18) . ?
N2 C40 1.158(2) . ?
N2 C41 1.3988(18) . ?
C1 C26 1.437(2) . ?
C11 C12 1.388(2) . ?
C11 C16 1.392(2) . ?
C12 C13 1.387(2) . ?
C13 C14 1.379(2) . ?
C14 C15 1.390(2) . ?
C14 C17 1.509(2) . ?
C15 C16 1.385(2) . ?
C21 C22 1.424(2) . ?
C21 C26 1.431(2) . ?
C22 C23 1.366(2) . ?
C23 C24 1.396(3) . ?
C24 C25 1.373(3) . ?
C25 C26 1.412(2) . ?
C31 C32 1.391(2) . ?
C31 C36 1.392(2) . ?
C31 C42 1.4891(19) . ?
C32 C33 1.396(2) . ?
C33 C34 1.396(2) . ?
C33 C334 1.537(2) . ?
C34 C35 1.403(2) . ?
C35 C36 1.392(2) . ?
C35 C354 1.5347(19) . ?
C41 C42 1.403(2) . ?
C41 C46 1.4046(19) . ?
C42 C43 1.393(2) . ?
C43 C44 1.385(2) . ?
C44 C45 1.386(2) . ?
C45 C46 1.395(2) . ?
C46 C51 1.4892(19) . ?
C51 C56 1.3914(19) . ?
C51 C52 1.394(2) . ?
C52 C53 1.395(2) . ?
C53 C54 1.399(2) . ?
C53 C534 1.541(2) . ?
C54 C55 1.394(2) . ?
C55 C56 1.398(2) . ?
C55 C554 1.5332(19) . ?
C331 C334 1.530(2) . ?
C332 C334 1.537(2) . ?
C333 C334 1.537(2) . ?
C351 C354 1.530(2) . ?
C352 C354 1.529(2) . ?
C353 C354 1.545(2) . ?
C531 C534 1.529(2) . ?
C532 C534 1.529(2) . ?
C533 C534 1.530(2) . ?
C551 C554 1.533(2) . ?
C552 C554 1.537(2) . ?
C553 C554 1.530(2) . ?
